data_4108782
loop_
_publ_author_name
'Jennifer L. McBee'
'Alexis T. Bell'
'T. Don Tilley'

_publ_section_title
;
 Mechanistic Studies of the Hydroamination of Norbornene with
 Electrophilic Platinum Complexes: The Role of Proton Transfer
;
_journal_name_full 'Journal of the American Chemical Society'
_journal_page_first 16562
_journal_page_last 16571
_journal_paper_doi 10.1021/ja8030104
_journal_volume 130
_journal_year 2008
_chemical_formula_moiety 'C20 H24 F6 N2 O6 Pt S2'
_chemical_formula_sum 'C20 H24 F6 N2 O6 Pt S2'
_chemical_formula_weight 761.62
_chemical_name_systematic
; 
 ? 
;
_space_group_IT_number 15
_symmetry_cell_setting monoclinic
_symmetry_space_group_name_Hall '-I 2ya'
_symmetry_space_group_name_H-M 'I 1 2/a 1'
_atom_sites_solution_hydrogens geom
_atom_sites_solution_primary direct
_atom_sites_solution_secondary difmap
_audit_creation_method SHELXL-97
_cell_angle_alpha 90.00
_cell_angle_beta 100.987(2)
_cell_angle_gamma 90.00
_cell_formula_units_Z 8
_cell_length_a 19.903(3)
_cell_length_b 14.063(2)
_cell_length_c 19.279(3)
_cell_measurement_reflns_used 3198
_cell_measurement_temperature 157(2)
_cell_measurement_theta_max 22.591
_cell_measurement_theta_min 2.597
_cell_volume 5297.2(14)
_computing_cell_refinement 'Saint v7.06, Bruker 2004'
_computing_data_collection 'Apex2-v1.0.27, Bruker 2004'
_computing_data_reduction 'Saint v7.06, Bruker 2004'
_computing_molecular_graphics 'Shelktl-xp, Bruker 2004'
_computing_structure_refinement 'SHELXL-97 (Sheldrick, 1997)'
_computing_structure_solution 'SHELXS-97 (Sheldrick, 1990)'
_diffrn_ambient_temperature 157(2)
_diffrn_measured_fraction_theta_full 0.986
_diffrn_measured_fraction_theta_max 0.986
_diffrn_measurement_device_type 'Bruker Platinum 200'
_diffrn_measurement_method \w/2\q-scans
_diffrn_radiation_monochromator graphite
_diffrn_radiation_source 'fine-focus sealed tube'
_diffrn_radiation_type MoK\a
_diffrn_radiation_wavelength 0.71073
_diffrn_reflns_av_R_equivalents 0.0472
_diffrn_reflns_av_sigmaI/netI 0.1009
_diffrn_reflns_limit_h_max 24
_diffrn_reflns_limit_h_min -13
_diffrn_reflns_limit_k_max 17
_diffrn_reflns_limit_k_min -17
_diffrn_reflns_limit_l_max 23
_diffrn_reflns_limit_l_min -24
_diffrn_reflns_number 14794
_diffrn_reflns_theta_full 26.37
_diffrn_reflns_theta_max 26.37
_diffrn_reflns_theta_min 1.78
_diffrn_standards_decay_% 0
_diffrn_standards_interval_count 0
_diffrn_standards_interval_time 0
_diffrn_standards_number 0
_exptl_absorpt_coefficient_mu 5.535
_exptl_absorpt_correction_T_max .846
_exptl_absorpt_correction_T_min .801
_exptl_absorpt_correction_type multi-scan
_exptl_absorpt_process_details 'sadabs, 2004'
_exptl_crystal_colour colorless
_exptl_crystal_density_diffrn 1.910
_exptl_crystal_description block
_exptl_crystal_F_000 2960
_exptl_crystal_size_max .04
_exptl_crystal_size_mid .04
_exptl_crystal_size_min .03
_refine_diff_density_max 3.026
_refine_diff_density_min -1.092
_refine_diff_density_rms 0.123
_refine_ls_extinction_method none
_refine_ls_goodness_of_fit_ref 0.788
_refine_ls_hydrogen_treatment constr
_refine_ls_matrix_type full
_refine_ls_number_parameters 334
_refine_ls_number_reflns 5339
_refine_ls_number_restraints 0
_refine_ls_restrained_S_all 0.788
_refine_ls_R_factor_all 0.0667
_refine_ls_R_factor_gt 0.0373
_refine_ls_shift/su_max 0.001
_refine_ls_shift/su_mean 0.000
_refine_ls_structure_factor_coef Fsqd
_refine_ls_weighting_details 'calc w=1/[\s^2^(Fo^2^)+(0.0320P)^2^+0.0000P] where P=(Fo^2^+2Fc^2^)/3'
_refine_ls_weighting_scheme calc
_refine_ls_wR_factor_gt 0.0689
_refine_ls_wR_factor_ref 0.0719
_reflns_number_gt 3217
_reflns_number_total 5339
_reflns_threshold_expression >2sigma(I)
_cod_data_source_file ja8030104_si_001.cif
_cod_data_source_block bubpym
_cod_original_cell_volume 5297.3(14)
_cod_original_sg_symbol_H-M 'I 2/a'
_cod_database_code 4108782

loop_
_symmetry_equiv_pos_as_xyz
'x, y, z'
'-x+1/2, y, -z'
'x+1/2, y+1/2, z+1/2'
'-x+1, y+1/2, -z+1/2'
'-x, -y, -z'
'x-1/2, -y, z'
'-x+1/2, -y+1/2, -z+1/2'
'x, -y+1/2, z+1/2'

loop_
_atom_site_label
_atom_site_type_symbol
_atom_site_fract_x
_atom_site_fract_y
_atom_site_fract_z
_atom_site_U_iso_or_equiv
_atom_site_adp_type
_atom_site_occupancy
_atom_site_symmetry_multiplicity
_atom_site_calc_flag
_atom_site_refinement_flags
Pt1 Pt -0.000113(13) 0.395830(18) 0.152147(14) 0.03546(9) Uani 1 1 d .
S1 S 0.13883(9) 0.47558(12) 0.13067(10) 0.0444(5) Uani 1 1 d .
S2 S 0.04794(9) 0.19085(13) 0.11265(10) 0.0458(5) Uani 1 1 d .
F1 F 0.1345(3) 0.5631(4) 0.0112(2) 0.0852(16) Uani 1 1 d .
F2 F 0.1831(2) 0.4273(4) 0.0173(3) 0.0908(17) Uani 1 1 d .
F3 F 0.2353(2) 0.5442(3) 0.0741(2) 0.0782(14) Uani 1 1 d .
F4 F -0.0212(3) 0.0367(3) 0.0766(2) 0.0864(16) Uani 1 1 d .
F5 F -0.0809(2) 0.1505(4) 0.1074(2) 0.0802(15) Uani 1 1 d .
F6 F -0.0126(2) 0.0736(3) 0.1864(2) 0.0656(12) Uani 1 1 d .
O1 O 0.1857(2) 0.4126(4) 0.1715(3) 0.0690(15) Uani 1 1 d .
O2 O 0.1278(2) 0.5650(3) 0.1617(3) 0.0552(13) Uani 1 1 d .
O3 O 0.0731(2) 0.4296(3) 0.0935(2) 0.0408(11) Uani 1 1 d .
O4 O 0.0416(2) 0.2617(3) 0.1681(2) 0.0403(11) Uani 1 1 d .
O5 O 0.0288(3) 0.2262(3) 0.0427(3) 0.0670(16) Uani 1 1 d .
O6 O 0.1088(2) 0.1367(3) 0.1324(3) 0.0649(15) Uani 1 1 d .
N1 N -0.0450(2) 0.5210(3) 0.1421(3) 0.0331(12) Uani 1 1 d .
N2 N -0.0682(2) 0.3741(3) 0.2132(3) 0.0308(12) Uani 1 1 d .
C1 C 0.1744(4) 0.5033(6) 0.0539(4) 0.058(2) Uani 1 1 d .
C2 C -0.0206(4) 0.1091(6) 0.1218(4) 0.0559(19) Uani 1 1 d .
C3 C -0.0728(3) 0.2956(4) 0.2517(3) 0.0389(16) Uani 1 1 d .
H3A H -0.0462 0.2430 0.2455 0.047 Uiso 1 1 calc R
C4 C -0.1146(3) 0.2903(4) 0.2995(3) 0.0369(16) Uani 1 1 d .
H4A H -0.1158 0.2346 0.3252 0.044 Uiso 1 1 calc R
C5 C -0.1562(3) 0.3674(4) 0.3108(3) 0.0350(16) Uani 1 1 d .
C6 C -0.1512(3) 0.4476(4) 0.2699(3) 0.0342(15) Uani 1 1 d .
H6B H -0.1780 0.5004 0.2748 0.041 Uiso 1 1 calc R
C7 C -0.1075(3) 0.4511(4) 0.2222(3) 0.0293(14) Uani 1 1 d .
C8 C -0.0964(3) 0.5337(4) 0.1795(3) 0.0315(15) Uani 1 1 d .
C9 C -0.1305(3) 0.6182(4) 0.1775(3) 0.0352(15) Uani 1 1 d .
H9A H -0.1645 0.6259 0.2041 0.042 Uiso 1 1 calc R
C10 C -0.1149(3) 0.6935(4) 0.1356(3) 0.0340(15) Uani 1 1 d .
C11 C -0.0643(3) 0.6772(5) 0.0979(3) 0.0392(16) Uani 1 1 d .
H11A H -0.0528 0.7251 0.0690 0.047 Uiso 1 1 calc R
C12 C -0.0302(3) 0.5920(5) 0.1015(3) 0.0422(17) Uani 1 1 d .
H12A H 0.0039 0.5836 0.0752 0.051 Uiso 1 1 calc R
C13 C -0.2010(3) 0.3634(4) 0.3659(3) 0.0396(17) Uani 1 1 d .
C14 C -0.2436(6) 0.2735(7) 0.3577(7) 0.145(5) Uani 1 1 d .
H14A H -0.2758 0.2755 0.3138 0.218 Uiso 1 1 calc R
H14B H -0.2679 0.2686 0.3962 0.218 Uiso 1 1 calc R
H14C H -0.2142 0.2193 0.3581 0.218 Uiso 1 1 calc R
C15 C -0.1573(5) 0.3617(13) 0.4365(5) 0.230(10) Uani 1 1 d .
H15A H -0.1286 0.4171 0.4426 0.346 Uiso 1 1 calc R
H15B H -0.1293 0.3057 0.4413 0.346 Uiso 1 1 calc R
H15C H -0.1855 0.3613 0.4717 0.346 Uiso 1 1 calc R
C16 C -0.2486(6) 0.4416(8) 0.3620(7) 0.184(7) Uani 1 1 d .
H16A H -0.2745 0.4465 0.3147 0.276 Uiso 1 1 calc R
H16B H -0.2238 0.4996 0.3744 0.276 Uiso 1 1 calc R
H16C H -0.2791 0.4307 0.3942 0.276 Uiso 1 1 calc R
C17 C -0.1526(3) 0.7887(4) 0.1315(3) 0.0381(16) Uani 1 1 d .
C18 C -0.2164(5) 0.7847(6) 0.1624(8) 0.158(6) Uani 1 1 d .
H18A H -0.2045 0.7692 0.2117 0.238 Uiso 1 1 calc R
H18B H -0.2466 0.7369 0.1383 0.238 Uiso 1 1 calc R
H18C H -0.2389 0.8453 0.1568 0.238 Uiso 1 1 calc R
C19 C -0.1717(7) 0.8183(8) 0.0545(5) 0.167(7) Uani 1 1 d .
H19A H -0.1957 0.8778 0.0512 0.251 Uiso 1 1 calc R
H19B H -0.2006 0.7706 0.0285 0.251 Uiso 1 1 calc R
H19C H -0.1310 0.8252 0.0352 0.251 Uiso 1 1 calc R
C20 C -0.1058(4) 0.8620(5) 0.1679(5) 0.087(3) Uani 1 1 d .
H20A H -0.0930 0.8464 0.2171 0.131 Uiso 1 1 calc R
H20B H -0.1283 0.9227 0.1629 0.131 Uiso 1 1 calc R
H20C H -0.0655 0.8647 0.1473 0.131 Uiso 1 1 calc R

loop_
_atom_site_aniso_label
_atom_site_aniso_U_11
_atom_site_aniso_U_22
_atom_site_aniso_U_33
_atom_site_aniso_U_23
_atom_site_aniso_U_13
_atom_site_aniso_U_12
Pt1 0.03714(15) 0.03104(13) 0.04276(15) 0.00352(15) 0.01912(11) 0.00395(15)
S1 0.0440(11) 0.0374(10) 0.0578(12) 0.0000(9) 0.0246(10) 0.0025(9)
S2 0.0529(12) 0.0353(10) 0.0558(12) -0.0007(9) 0.0271(10) 0.0019(9)
F1 0.105(4) 0.087(4) 0.069(3) 0.023(3) 0.032(3) -0.025(3)
F2 0.079(3) 0.101(4) 0.112(4) -0.059(3) 0.068(3) -0.037(3)
F3 0.063(3) 0.089(3) 0.094(4) -0.030(3) 0.045(3) -0.036(3)
F4 0.123(4) 0.060(3) 0.076(3) -0.017(3) 0.019(3) -0.036(3)
F5 0.048(3) 0.108(4) 0.080(3) 0.011(3) 0.000(3) -0.008(3)
F6 0.077(3) 0.063(3) 0.055(3) 0.016(2) 0.007(2) -0.023(2)
O1 0.054(3) 0.060(4) 0.092(4) 0.014(3) 0.011(3) 0.012(3)
O2 0.057(3) 0.040(3) 0.076(3) -0.013(3) 0.033(3) -0.002(2)
O3 0.036(3) 0.041(3) 0.053(3) -0.001(2) 0.027(2) -0.003(2)
O4 0.046(3) 0.028(2) 0.051(3) 0.006(2) 0.021(2) 0.008(2)
O5 0.115(5) 0.042(3) 0.052(3) 0.006(2) 0.038(3) 0.004(3)
O6 0.048(3) 0.051(3) 0.102(4) -0.004(3) 0.030(3) 0.015(3)
N1 0.031(3) 0.035(3) 0.037(3) 0.003(3) 0.016(3) 0.005(3)
N2 0.031(3) 0.027(3) 0.036(3) 0.004(2) 0.011(2) 0.001(2)
C1 0.054(5) 0.059(6) 0.072(6) -0.015(5) 0.038(5) -0.020(5)
C2 0.061(5) 0.051(5) 0.053(5) 0.002(5) 0.005(4) -0.011(5)
C3 0.044(4) 0.033(4) 0.044(4) -0.001(3) 0.017(4) -0.001(3)
C4 0.038(4) 0.030(4) 0.045(4) 0.008(3) 0.013(3) 0.000(3)
C5 0.027(4) 0.037(4) 0.040(4) -0.003(3) 0.004(3) -0.007(3)
C6 0.031(4) 0.032(4) 0.042(4) -0.006(3) 0.013(3) 0.002(3)
C7 0.028(4) 0.026(4) 0.035(4) -0.003(3) 0.009(3) -0.003(3)
C8 0.030(4) 0.039(4) 0.027(3) 0.000(3) 0.007(3) -0.001(3)
C9 0.025(3) 0.038(4) 0.043(4) -0.002(3) 0.010(3) 0.000(3)
C10 0.026(4) 0.037(4) 0.037(4) 0.000(3) 0.000(3) -0.003(3)
C11 0.043(4) 0.037(4) 0.041(4) 0.010(3) 0.018(3) 0.002(3)
C12 0.042(4) 0.044(4) 0.044(4) 0.007(4) 0.018(3) 0.006(4)
C13 0.041(4) 0.037(4) 0.045(4) 0.003(3) 0.018(4) -0.003(3)
C14 0.173(11) 0.074(7) 0.242(14) -0.041(8) 0.176(11) -0.049(7)
C15 0.093(9) 0.56(3) 0.043(6) -0.034(11) 0.036(6) -0.066(14)
C16 0.225(14) 0.128(9) 0.270(16) 0.131(10) 0.225(13) 0.124(10)
C17 0.039(4) 0.023(4) 0.051(4) 0.004(3) 0.006(4) 0.005(3)
C18 0.101(8) 0.040(5) 0.383(19) 0.046(8) 0.169(11) 0.029(5)
C19 0.258(15) 0.156(11) 0.074(7) 0.003(7) -0.004(9) 0.171(11)
C20 0.061(6) 0.039(5) 0.147(9) -0.010(5) -0.016(6) 0.016(4)

loop_
_atom_type_symbol
_atom_type_description
_atom_type_scat_dispersion_real
_atom_type_scat_dispersion_imag
_atom_type_scat_source
C C 0.0033 0.0016 'International Tables Vol C Tables 4.2.6.8 and 6.1.1.4'
H H 0.0000 0.0000 'International Tables Vol C Tables 4.2.6.8 and 6.1.1.4'
N N 0.0061 0.0033 'International Tables Vol C Tables 4.2.6.8 and 6.1.1.4'
O O 0.0106 0.0060 'International Tables Vol C Tables 4.2.6.8 and 6.1.1.4'
F F 0.0171 0.0103 'International Tables Vol C Tables 4.2.6.8 and 6.1.1.4'
S S 0.1246 0.1234 'International Tables Vol C Tables 4.2.6.8 and 6.1.1.4'
Pt Pt -1.7033 8.3905 'International Tables Vol C Tables 4.2.6.8 and 6.1.1.4'

loop_
_geom_angle_atom_site_label_1
_geom_angle_atom_site_label_2
_geom_angle_atom_site_label_3
_geom_angle
N1 Pt1 N2 81.17(19)
N1 Pt1 O4 175.33(18)
N2 Pt1 O4 94.16(17)
N1 Pt1 O3 95.48(18)
N2 Pt1 O3 174.86(18)
O4 Pt1 O3 89.17(16)
O1 S1 O2 117.2(3)
O1 S1 O3 114.6(3)
O2 S1 O3 112.8(3)
O1 S1 C1 105.8(4)
O2 S1 C1 105.7(3)
O3 S1 C1 98.3(3)
O6 S2 O5 120.2(3)
O6 S2 O4 110.6(3)
O5 S2 O4 113.9(3)
O6 S2 C2 104.6(4)
O5 S2 C2 104.1(3)
O4 S2 C2 100.8(3)
S1 O3 Pt1 118.5(2)
S2 O4 Pt1 126.5(3)
C12 N1 C8 118.7(5)
C12 N1 Pt1 125.4(4)
C8 N1 Pt1 115.9(4)
C3 N2 C7 118.7(5)
C3 N2 Pt1 125.5(4)
C7 N2 Pt1 115.3(4)
F2 C1 F1 107.9(7)
F2 C1 F3 107.7(6)
F1 C1 F3 108.1(7)
F2 C1 S1 112.2(6)
F1 C1 S1 111.3(5)
F3 C1 S1 109.4(6)
F5 C2 F6 107.9(7)
F5 C2 F4 107.7(6)
F6 C2 F4 108.1(7)
F5 C2 S2 111.7(6)
F6 C2 S2 111.9(5)
F4 C2 S2 109.4(5)
N2 C3 C4 122.4(6)
N2 C3 H3A 118.8
C4 C3 H3A 118.8
C3 C4 C5 121.3(6)
C3 C4 H4A 119.4
C5 C4 H4A 119.4
C6 C5 C4 115.4(6)
C6 C5 C13 122.9(6)
C4 C5 C13 121.6(6)
C7 C6 C5 121.9(6)
C7 C6 H6B 119.1
C5 C6 H6B 119.1
N2 C7 C6 120.3(5)
N2 C7 C8 113.9(5)
C6 C7 C8 125.8(6)
C9 C8 N1 121.1(5)
C9 C8 C7 125.3(6)
N1 C8 C7 113.6(5)
C8 C9 C10 120.6(6)
C8 C9 H9A 119.7
C10 C9 H9A 119.7
C11 C10 C9 116.5(6)
C11 C10 C17 121.5(6)
C9 C10 C17 122.0(6)
C10 C11 C12 121.7(6)
C10 C11 H11A 119.1
C12 C11 H11A 119.1
N1 C12 C11 121.4(6)
N1 C12 H12A 119.3
C11 C12 H12A 119.3
C16 C13 C15 109.1(9)
C16 C13 C5 113.8(6)
C15 C13 C5 109.1(6)
C16 C13 C14 106.3(8)
C15 C13 C14 107.7(9)
C5 C13 C14 110.6(6)
C13 C14 H14A 109.5
C13 C14 H14B 109.5
H14A C14 H14B 109.5
C13 C14 H14C 109.5
H14A C14 H14C 109.5
H14B C14 H14C 109.5
C13 C15 H15A 109.5
C13 C15 H15B 109.5
H15A C15 H15B 109.5
C13 C15 H15C 109.5
H15A C15 H15C 109.5
H15B C15 H15C 109.5
C13 C16 H16A 109.5
C13 C16 H16B 109.5
H16A C16 H16B 109.5
C13 C16 H16C 109.5
H16A C16 H16C 109.5
H16B C16 H16C 109.5
C20 C17 C18 110.1(7)
C20 C17 C19 106.9(8)
C18 C17 C19 108.9(8)
C20 C17 C10 109.1(5)
C18 C17 C10 113.0(6)
C19 C17 C10 108.6(6)
C17 C18 H18A 109.5
C17 C18 H18B 109.5
H18A C18 H18B 109.5
C17 C18 H18C 109.5
H18A C18 H18C 109.5
H18B C18 H18C 109.5
C17 C19 H19A 109.5
C17 C19 H19B 109.5
H19A C19 H19B 109.5
C17 C19 H19C 109.5
H19A C19 H19C 109.5
H19B C19 H19C 109.5
C17 C20 H20A 109.5
C17 C20 H20B 109.5
H20A C20 H20B 109.5
C17 C20 H20C 109.5
H20A C20 H20C 109.5
H20B C20 H20C 109.5

loop_
_geom_bond_atom_site_label_1
_geom_bond_atom_site_label_2
_geom_bond_distance
Pt1 N1 1.967(5)
Pt1 N2 1.980(5)
Pt1 O4 2.060(4)
Pt1 O3 2.063(4)
S1 O1 1.412(5)
S1 O2 1.428(5)
S1 O3 1.511(4)
S1 C1 1.802(8)
S2 O6 1.419(5)
S2 O5 1.420(5)
S2 O4 1.484(4)
S2 C2 1.818(8)
F1 C1 1.329(9)
F2 C1 1.310(8)
F3 C1 1.330(8)
F4 C2 1.339(8)
F5 C2 1.315(8)
F6 C2 1.322(8)
N1 C12 1.337(7)
N1 C8 1.369(7)
N2 C3 1.344(7)
N2 C7 1.366(7)
C3 C4 1.355(8)
C3 H3A 0.9300
C4 C5 1.406(8)
C4 H4A 0.9300
C5 C6 1.390(8)
C5 C13 1.513(8)
C6 C7 1.382(8)
C6 H6B 0.9300
C7 C8 1.465(8)
C8 C9 1.366(8)
C9 C10 1.402(8)
C9 H9A 0.9300
C10 C11 1.369(8)
C10 C17 1.530(8)
C11 C12 1.372(9)
C11 H11A 0.9300
C12 H12A 0.9300
C13 C16 1.444(10)
C13 C15 1.469(11)
C13 C14 1.515(10)
C14 H14A 0.9600
C14 H14B 0.9600
C14 H14C 0.9600
C15 H15A 0.9600
C15 H15B 0.9600
C15 H15C 0.9600
C16 H16A 0.9600
C16 H16B 0.9600
C16 H16C 0.9600
C17 C20 1.474(9)
C17 C18 1.503(10)
C17 C19 1.519(10)
C18 H18A 0.9600
C18 H18B 0.9600
C18 H18C 0.9600
C19 H19A 0.9600
C19 H19B 0.9600
C19 H19C 0.9600
C20 H20A 0.9600
C20 H20B 0.9600
C20 H20C 0.9600

loop_
_geom_torsion_atom_site_label_1
_geom_torsion_atom_site_label_2
_geom_torsion_atom_site_label_3
_geom_torsion_atom_site_label_4
_geom_torsion
O1 S1 O3 Pt1 76.5(4)
O2 S1 O3 Pt1 -61.0(4)
C1 S1 O3 Pt1 -171.9(3)
N1 Pt1 O3 S1 87.0(3)
N2 Pt1 O3 S1 38(2)
O4 Pt1 O3 S1 -92.6(3)
O6 S2 O4 Pt1 145.6(3)
O5 S2 O4 Pt1 6.6(5)
C2 S2 O4 Pt1 -104.2(4)
N1 Pt1 O4 S2 124(2)
N2 Pt1 O4 S2 123.5(3)
O3 Pt1 O4 S2 -60.4(3)
N2 Pt1 N1 C12 -177.6(5)
O4 Pt1 N1 C12 -179(31)
O3 Pt1 N1 C12 6.3(5)
N2 Pt1 N1 C8 1.1(4)
O4 Pt1 N1 C8 0(3)
O3 Pt1 N1 C8 -175.0(4)
N1 Pt1 N2 C3 -175.4(5)
O4 Pt1 N2 C3 4.5(5)
O3 Pt1 N2 C3 -125.8(19)
N1 Pt1 N2 C7 -3.6(4)
O4 Pt1 N2 C7 176.3(4)
O3 Pt1 N2 C7 46(2)
O1 S1 C1 F2 59.3(7)
O2 S1 C1 F2 -175.8(6)
O3 S1 C1 F2 -59.3(7)
O1 S1 C1 F1 -179.7(5)
O2 S1 C1 F1 -54.8(6)
O3 S1 C1 F1 61.7(6)
O1 S1 C1 F3 -60.3(6)
O2 S1 C1 F3 64.6(6)
O3 S1 C1 F3 -178.8(5)
O6 S2 C2 F5 177.9(5)
O5 S2 C2 F5 -55.2(6)
O4 S2 C2 F5 63.0(6)
O6 S2 C2 F6 56.8(7)
O5 S2 C2 F6 -176.2(6)
O4 S2 C2 F6 -58.0(6)
O6 S2 C2 F4 -63.0(6)
O5 S2 C2 F4 64.0(6)
O4 S2 C2 F4 -177.8(5)
C7 N2 C3 C4 -0.4(9)
Pt1 N2 C3 C4 171.1(4)
N2 C3 C4 C5 0.5(10)
C3 C4 C5 C6 0.1(9)
C3 C4 C5 C13 -177.6(6)
C4 C5 C6 C7 -0.8(9)
C13 C5 C6 C7 177.0(6)
C3 N2 C7 C6 -0.2(8)
Pt1 N2 C7 C6 -172.6(4)
C3 N2 C7 C8 177.7(5)
Pt1 N2 C7 C8 5.4(6)
C5 C6 C7 N2 0.9(9)
C5 C6 C7 C8 -176.8(6)
C12 N1 C8 C9 -2.2(9)
Pt1 N1 C8 C9 179.0(4)
C12 N1 C8 C7 -179.8(5)
Pt1 N1 C8 C7 1.4(6)
N2 C7 C8 C9 178.1(6)
C6 C7 C8 C9 -4.1(10)
N2 C7 C8 N1 -4.4(7)
C6 C7 C8 N1 173.4(6)
N1 C8 C9 C10 1.5(9)
C7 C8 C9 C10 178.8(5)
C8 C9 C10 C11 0.0(9)
C8 C9 C10 C17 179.3(5)
C9 C10 C11 C12 -0.8(9)
C17 C10 C11 C12 179.8(6)
C8 N1 C12 C11 1.4(9)
Pt1 N1 C12 C11 -179.9(5)
C10 C11 C12 N1 0.1(10)
C6 C5 C13 C16 12.5(11)
C4 C5 C13 C16 -169.9(8)
C6 C5 C13 C15 -109.7(10)
C4 C5 C13 C15 68.0(10)
C6 C5 C13 C14 132.1(8)
C4 C5 C13 C14 -50.3(9)
C11 C10 C17 C20 -70.9(8)
C9 C10 C17 C20 109.8(7)
C11 C10 C17 C18 166.2(8)
C9 C10 C17 C18 -13.1(10)
C11 C10 C17 C19 45.4(10)
C9 C10 C17 C19 -134.0(8)
